data_7223302
loop_
_publ_author_name
'Cappelli, Andrea'
'Razzano, Vincenzo'
'Fabio, Giuseppe'
'Paolino, Marco'
'Grisci, Giorgio'
'Giuliani, Germano'
'Donati, Alessandro'
'Mendichi, Raniero'
'Mr\'oz, Wojciech'
'Villafiorita-Monteleone, Francesca'
'Botta, chiara'

_publ_section_title
;
 Side Chain Engineering in \p-Stacked Polybenzofulvene Derivatives Bearing
 Electron-Rich Chromophores for OLED Applications
;
_journal_name_full 'RSC Adv.'
_journal_paper_doi 10.1039/C5RA21164F
_journal_year 2015
_chemical_formula_moiety 'C37 H29 N O4'
_chemical_formula_sum 'C37 H29 N O4'
_chemical_formula_weight 551.61
_chemical_name_systematic 'ethyl 3-(4'-(diphenylamino)biphenyl-4-yl)-6-methoxy-1-oxo-1H-indene-2-carboxylate'
_space_group_crystal_system triclinic
_space_group_IT_number 2
_space_group_name_Hall '-P 1'
_space_group_name_H-M_alt 'P -1'
_symmetry_space_group_name_Hall '-P 1'
_symmetry_space_group_name_H-M 'P -1'
_atom_sites_solution_hydrogens geom
_audit_creation_method SHELXL-2013
_audit_update_record
;
2015-05-02 deposited with the CCDC.
2015-11-16 downloaded from the CCDC.
;
_cell_angle_alpha 97.328(5)
_cell_angle_beta 89.921(5)
_cell_angle_gamma 106.327(5)
_cell_formula_units_Z 2
_cell_length_a 8.994(5)
_cell_length_b 12.067(5)
_cell_length_c 13.535(5)
_cell_measurement_reflns_used 1016
_cell_measurement_temperature 293(2)
_cell_measurement_theta_max 29.1271
_cell_measurement_theta_min 2.1725
_cell_volume 1397.3(11)
_computing_cell_refinement
;
CrysAlisPro, Oxford Diffraction Ltd.,
Version 1.171.33.42 (release 29-05-2009 CrysAlis171 .NET)
(compiled May 29 2009,17:40:42)
;
_computing_data_collection
;
CrysAlisPro, Oxford Diffraction Ltd.,
Version 1.171.33.42 (release 29-05-2009 CrysAlis171 .NET)
(compiled May 29 2009,17:40:42)
;
_computing_data_reduction
;
CrysAlisPro, Oxford Diffraction Ltd.,
Version 1.171.33.42 (release 29-05-2009 CrysAlis171 .NET)
(compiled May 29 2009,17:40:42)
;
_computing_molecular_graphics 'Ortep-3 for Windows (Farrugia, 1997)'
_computing_publication_material 'WinGX publication routines (Farrugia, 1999)'
_computing_structure_refinement 'SHELXL-2013 (Sheldrick, 2013)'
_diffrn_ambient_temperature 293(2)
_diffrn_detector_area_resol_mean 16.0827
_diffrn_measured_fraction_theta_full 0.998
_diffrn_measured_fraction_theta_max 0.833
_diffrn_measurement_device_type 'Xcalibur, Sapphire3'
_diffrn_radiation_monochromator graphite
_diffrn_radiation_source 'Enhance (Mo) X-ray Source'
_diffrn_radiation_type MoK\a
_diffrn_radiation_wavelength 0.71073
_diffrn_reflns_av_R_equivalents 0.0998
_diffrn_reflns_av_unetI/netI 0.2288
_diffrn_reflns_laue_measured_fraction_full 0.998
_diffrn_reflns_laue_measured_fraction_max 0.833
_diffrn_reflns_limit_h_max 11
_diffrn_reflns_limit_h_min -12
_diffrn_reflns_limit_k_max 15
_diffrn_reflns_limit_k_min -16
_diffrn_reflns_limit_l_max 17
_diffrn_reflns_limit_l_min -17
_diffrn_reflns_number 11280
_diffrn_reflns_point_group_measured_fraction_full 0.998
_diffrn_reflns_point_group_measured_fraction_max 0.833
_diffrn_reflns_theta_full 25.242
_diffrn_reflns_theta_max 29.191
_diffrn_reflns_theta_min 2.177
_exptl_absorpt_coefficient_mu 0.085
_exptl_absorpt_correction_T_max 1.00000
_exptl_absorpt_correction_T_min 0.55041
_exptl_absorpt_correction_type multi-scan
_exptl_absorpt_process_details
;
CrysAlisPro, Agilent Technologies,
Version 1.171.36.21 (release 14-08-2012 CrysAlis171 .NET)
(compiled Sep 14 2012,17:21:16)
Empirical absorption correction using spherical harmonics,
 implemented in SCALE3 ABSPACK scaling algorithm.
;
_exptl_crystal_density_diffrn 1.311
_exptl_crystal_F_000 580
_refine_diff_density_max 0.271
_refine_diff_density_min -0.234
_refine_diff_density_rms 0.061
_refine_ls_extinction_method none
_refine_ls_goodness_of_fit_ref 0.955
_refine_ls_hydrogen_treatment constr
_refine_ls_matrix_type full
_refine_ls_number_parameters 381
_refine_ls_number_reflns 6309
_refine_ls_number_restraints 0
_refine_ls_restrained_S_all 0.955
_refine_ls_R_factor_all 0.2648
_refine_ls_R_factor_gt 0.0814
_refine_ls_shift/su_max 0.002
_refine_ls_shift/su_mean 0.000
_refine_ls_structure_factor_coef Fsqd
_refine_ls_weighting_details 'w=1/[\s^2^(Fo^2^)+(0.0368P)^2^] where P=(Fo^2^+2Fc^2^)/3'
_refine_ls_weighting_scheme calc
_refine_ls_wR_factor_gt 0.1333
_refine_ls_wR_factor_ref 0.2064
_reflns_number_gt 2002
_reflns_number_total 6309
_reflns_threshold_expression 'I > 2\s(I)'
_cod_data_source_file c5ra21164f2.cif
_cod_data_source_block VC1647
_cod_database_code 7223302
_shelx_space_group_comment
;
The symmetry employed for this shelxl refinement is uniquely defined
by the following loop, which should always be used as a source of
symmetry information in preference to the above space-group names.
They are only intended as comments.
;

loop_
_space_group_symop_operation_xyz
'x, y, z'
'-x, -y, -z'

loop_
_atom_site_label
_atom_site_type_symbol
_atom_site_fract_x
_atom_site_fract_y
_atom_site_fract_z
_atom_site_U_iso_or_equiv
_atom_site_adp_type
_atom_site_occupancy
_atom_site_site_symmetry_order
_atom_site_calc_flag
_atom_site_refinement_flags_posn
_atom_site_refinement_flags_adp
C1 C 1.5870(6) 0.6784(4) -0.4422(3) 0.0529(14) Uani 1 1 d . .
O1 O 1.7093(4) 0.7296(3) -0.4759(2) 0.0709(11) Uani 1 1 d . .
C2 C 1.5628(5) 0.5902(4) -0.3710(3) 0.0494(13) Uani 1 1 d . .
C3 C 1.4088(5) 0.5570(4) -0.3516(3) 0.0444(12) Uani 1 1 d . .
C4 C 1.3251(5) 0.6190(4) -0.4097(3) 0.0439(12) Uani 1 1 d . .
C5 C 1.1713(5) 0.6179(4) -0.4139(3) 0.0511(13) Uani 1 1 d . .
H5 H 1.0983 0.5688 -0.3785 0.061 Uiso 1 1 calc R U
C6 C 1.1271(5) 0.6913(4) -0.4718(3) 0.0572(14) Uani 1 1 d . .
H6 H 1.0235 0.6903 -0.4758 0.069 Uiso 1 1 calc R U
C7 C 1.2354(6) 0.7660(4) -0.5236(4) 0.0548(14) Uani 1 1 d . .
C8 C 1.3895(6) 0.7682(4) -0.5191(3) 0.0511(13) Uani 1 1 d . .
H8 H 1.4633 0.8189 -0.5528 0.061 Uiso 1 1 calc R U
C9 C 1.4305(5) 0.6935(4) -0.4637(3) 0.0469(13) Uani 1 1 d . .
C10 C 1.6906(6) 0.5546(4) -0.3300(4) 0.0529(14) Uani 1 1 d . .
O2 O 1.8242(4) 0.6060(3) -0.3349(3) 0.0987(15) Uani 1 1 d . .
O3 O 1.6422(3) 0.4596(3) -0.2858(2) 0.0594(10) Uani 1 1 d . .
C11 C 1.7588(5) 0.4215(4) -0.2392(4) 0.0649(15) Uani 1 1 d . .
H11A H 1.8307 0.4871 -0.1992 0.078 Uiso 1 1 calc R U
H11B H 1.8165 0.3884 -0.2895 0.078 Uiso 1 1 calc R U
C12 C 1.6822(6) 0.3332(5) -0.1754(4) 0.101(2) Uani 1 1 d . .
H12A H 1.6234 0.3661 -0.1267 0.151 Uiso 1 1 calc R U
H12B H 1.7593 0.3086 -0.1421 0.151 Uiso 1 1 calc R U
H12C H 1.6142 0.2673 -0.2158 0.151 Uiso 1 1 calc R U
O4 O 1.1767(4) 0.8336(3) -0.5777(3) 0.0719(11) Uani 1 1 d . .
C13 C 1.2819(6) 0.9280(4) -0.6156(4) 0.092(2) Uani 1 1 d . .
H13A H 1.3444 0.9792 -0.5617 0.138 Uiso 1 1 calc R U
H13B H 1.2252 0.9698 -0.6490 0.138 Uiso 1 1 calc R U
H13C H 1.3474 0.8990 -0.6619 0.138 Uiso 1 1 calc R U
C14 C 1.3256(5) 0.4833(4) -0.2781(3) 0.0387(11) Uani 1 1 d . .
C15 C 1.3685(5) 0.5110(4) -0.1776(3) 0.0503(14) Uani 1 1 d . .
H15 H 1.4558 0.5725 -0.1571 0.060 Uiso 1 1 calc R U
C16 C 1.2838(5) 0.4489(4) -0.1077(3) 0.0518(14) Uani 1 1 d . .
H16 H 1.3151 0.4694 -0.0408 0.062 Uiso 1 1 calc R U
C17 C 1.1524(5) 0.3560(4) -0.1348(3) 0.0412(12) Uani 1 1 d . .
C18 C 1.1141(5) 0.3261(4) -0.2360(4) 0.0493(13) Uani 1 1 d . .
H18 H 1.0309 0.2615 -0.2571 0.059 Uiso 1 1 calc R U
C19 C 1.1967(5) 0.3901(4) -0.3060(3) 0.0464(12) Uani 1 1 d . .
H19 H 1.1651 0.3702 -0.3729 0.056 Uiso 1 1 calc R U
C20 C 1.0528(5) 0.2918(4) -0.0618(3) 0.0406(12) Uani 1 1 d . .
C21 C 1.0139(5) 0.3539(4) 0.0228(3) 0.0505(13) Uani 1 1 d . .
H21 H 1.0596 0.4338 0.0358 0.061 Uiso 1 1 calc R U
C22 C 0.9077(5) 0.2989(4) 0.0888(3) 0.0520(13) Uani 1 1 d . .
H22 H 0.8815 0.3422 0.1445 0.062 Uiso 1 1 calc R U
C23 C 0.8419(5) 0.1805(4) 0.0713(3) 0.0465(13) Uani 1 1 d . .
C24 C 0.8850(5) 0.1167(4) -0.0098(3) 0.0507(13) Uani 1 1 d . .
H24 H 0.8440 0.0361 -0.0201 0.061 Uiso 1 1 calc R U
C25 C 0.9886(5) 0.1715(4) -0.0758(3) 0.0508(13) Uani 1 1 d . .
H25 H 1.0158 0.1273 -0.1306 0.061 Uiso 1 1 calc R U
N1 N 0.7256(4) 0.1250(3) 0.1360(3) 0.0549(12) Uani 1 1 d . .
C26 C 0.7684(5) 0.0652(4) 0.2113(3) 0.0443(12) Uani 1 1 d . .
C27 C 0.9031(5) 0.1148(4) 0.2675(4) 0.0558(14) Uani 1 1 d . .
H27 H 0.9671 0.1873 0.2570 0.067 Uiso 1 1 calc R U
C28 C 0.9428(6) 0.0557(5) 0.3401(4) 0.0647(15) Uani 1 1 d . .
H28 H 1.0333 0.0902 0.3787 0.078 Uiso 1 1 calc R U
C29 C 0.8517(6) -0.0528(5) 0.3567(4) 0.0672(16) Uani 1 1 d . .
H29 H 0.8788 -0.0913 0.4061 0.081 Uiso 1 1 calc R U
C30 C 0.7190(6) -0.1021(4) 0.2972(4) 0.0627(16) Uani 1 1 d . .
H30 H 0.6571 -0.1759 0.3058 0.075 Uiso 1 1 calc R U
C31 C 0.6759(5) -0.0446(4) 0.2254(3) 0.0505(13) Uani 1 1 d . .
H31 H 0.5855 -0.0791 0.1866 0.061 Uiso 1 1 calc R U
C32 C 0.5795(5) 0.1439(4) 0.1317(3) 0.0447(13) Uani 1 1 d . .
C33 C 0.5261(5) 0.1743(4) 0.0452(4) 0.0554(14) Uani 1 1 d . .
H33 H 0.5865 0.1780 -0.0108 0.066 Uiso 1 1 calc R U
C34 C 0.3848(6) 0.1992(4) 0.0409(4) 0.0604(15) Uani 1 1 d . .
H34 H 0.3523 0.2204 -0.0173 0.072 Uiso 1 1 calc R U
C35 C 0.2924(5) 0.1927(4) 0.1228(4) 0.0580(14) Uani 1 1 d . .
H35 H 0.1980 0.2099 0.1206 0.070 Uiso 1 1 calc R U
C36 C 0.3425(5) 0.1602(4) 0.2072(4) 0.0573(14) Uani 1 1 d . .
H36 H 0.2791 0.1533 0.2618 0.069 Uiso 1 1 calc R U
C37 C 0.4848(5) 0.1375(4) 0.2139(3) 0.0520(13) Uani 1 1 d . .
H37 H 0.5170 0.1180 0.2729 0.062 Uiso 1 1 calc R U

loop_
_atom_site_aniso_label
_atom_site_aniso_U_11
_atom_site_aniso_U_22
_atom_site_aniso_U_33
_atom_site_aniso_U_23
_atom_site_aniso_U_13
_atom_site_aniso_U_12
C1 0.049(3) 0.054(3) 0.051(3) 0.008(3) 0.017(3) 0.007(3)
O1 0.048(2) 0.087(3) 0.077(3) 0.032(2) 0.0275(19) 0.011(2)
C2 0.038(3) 0.052(3) 0.054(3) 0.008(3) 0.017(2) 0.005(3)
C3 0.042(3) 0.044(3) 0.045(3) 0.008(2) 0.009(2) 0.008(2)
C4 0.041(3) 0.045(3) 0.047(3) 0.012(2) 0.020(2) 0.011(2)
C5 0.042(3) 0.059(3) 0.053(3) 0.017(3) 0.014(2) 0.011(3)
C6 0.045(3) 0.064(3) 0.066(4) 0.021(3) 0.006(3) 0.015(3)
C7 0.057(3) 0.059(3) 0.053(3) 0.016(3) 0.011(3) 0.021(3)
C8 0.059(3) 0.053(3) 0.044(3) 0.016(3) 0.024(3) 0.016(3)
C9 0.047(3) 0.051(3) 0.042(3) 0.012(2) 0.010(2) 0.010(3)
C10 0.042(3) 0.060(4) 0.055(3) 0.009(3) 0.019(3) 0.011(3)
O2 0.039(2) 0.110(3) 0.151(4) 0.060(3) 0.019(2) 0.009(2)
O3 0.042(2) 0.068(2) 0.073(2) 0.022(2) 0.0091(17) 0.0174(19)
C11 0.050(3) 0.080(4) 0.067(4) 0.010(3) 0.003(3) 0.024(3)
C12 0.082(4) 0.113(5) 0.115(6) 0.054(5) -0.005(4) 0.023(4)
O4 0.072(2) 0.077(3) 0.075(3) 0.034(2) 0.005(2) 0.025(2)
C13 0.090(4) 0.076(4) 0.126(6) 0.057(4) 0.027(4) 0.031(4)
C14 0.037(3) 0.043(3) 0.036(3) 0.009(2) 0.012(2) 0.010(2)
C15 0.041(3) 0.045(3) 0.057(3) 0.010(3) 0.011(2) -0.002(2)
C16 0.053(3) 0.057(3) 0.038(3) 0.009(3) 0.004(2) 0.004(3)
C17 0.037(3) 0.039(3) 0.046(3) 0.005(2) 0.010(2) 0.010(2)
C18 0.038(3) 0.045(3) 0.063(3) 0.016(3) 0.011(2) 0.004(2)
C19 0.040(3) 0.051(3) 0.045(3) 0.006(2) 0.008(2) 0.007(3)
C20 0.037(3) 0.041(3) 0.045(3) 0.010(2) 0.011(2) 0.011(2)
C21 0.050(3) 0.040(3) 0.059(3) 0.012(3) 0.010(3) 0.006(2)
C22 0.055(3) 0.050(3) 0.055(3) 0.008(3) 0.018(3) 0.020(3)
C23 0.036(3) 0.055(3) 0.053(3) 0.025(3) 0.015(2) 0.012(3)
C24 0.048(3) 0.042(3) 0.062(3) 0.019(3) 0.019(3) 0.008(3)
C25 0.053(3) 0.043(3) 0.056(3) 0.009(2) 0.019(2) 0.013(3)
N1 0.035(2) 0.077(3) 0.063(3) 0.038(2) 0.020(2) 0.020(2)
C26 0.040(3) 0.052(3) 0.045(3) 0.014(2) 0.014(2) 0.016(3)
C27 0.047(3) 0.057(3) 0.065(4) 0.018(3) 0.012(3) 0.013(3)
C28 0.059(3) 0.085(4) 0.055(4) 0.009(3) 0.008(3) 0.030(3)
C29 0.066(4) 0.082(4) 0.069(4) 0.029(3) 0.018(3) 0.038(3)
C30 0.060(4) 0.061(4) 0.079(4) 0.030(3) 0.033(3) 0.028(3)
C31 0.048(3) 0.056(3) 0.051(3) 0.021(3) 0.016(2) 0.016(3)
C32 0.039(3) 0.051(3) 0.039(3) 0.008(2) 0.009(2) 0.004(2)
C33 0.046(3) 0.069(4) 0.053(3) 0.016(3) 0.009(2) 0.016(3)
C34 0.058(3) 0.071(4) 0.055(3) 0.015(3) -0.002(3) 0.020(3)
C35 0.046(3) 0.059(3) 0.070(4) 0.006(3) 0.007(3) 0.019(3)
C36 0.049(3) 0.064(3) 0.061(3) 0.015(3) 0.020(3) 0.016(3)
C37 0.050(3) 0.058(3) 0.051(3) 0.011(3) 0.012(2) 0.018(3)

loop_
_atom_type_symbol
_atom_type_description
_atom_type_scat_dispersion_real
_atom_type_scat_dispersion_imag
_atom_type_scat_source
C C 0.0033 0.0016 'International Tables Vol C Tables 4.2.6.8 and 6.1.1.4'
H H 0.0000 0.0000 'International Tables Vol C Tables 4.2.6.8 and 6.1.1.4'
N N 0.0061 0.0033 'International Tables Vol C Tables 4.2.6.8 and 6.1.1.4'
O O 0.0106 0.0060 'International Tables Vol C Tables 4.2.6.8 and 6.1.1.4'

loop_
_geom_angle_atom_site_label_1
_geom_angle_atom_site_label_2
_geom_angle_atom_site_label_3
_geom_angle
O1 C1 C2 127.3(5)
O1 C1 C9 126.1(4)
C2 C1 C9 106.6(4)
C3 C2 C10 129.4(4)
C3 C2 C1 107.8(4)
C10 C2 C1 122.8(4)
C2 C3 C14 130.1(4)
C2 C3 C4 109.6(4)
C14 C3 C4 119.9(4)
C5 C4 C9 118.7(4)
C5 C4 C3 131.9(4)
C9 C4 C3 109.3(4)
C4 C5 C6 119.1(4)
C4 C5 H5 120.5
C6 C5 H5 120.5
C7 C6 C5 120.9(4)
C7 C6 H6 119.6
C5 C6 H6 119.6
O4 C7 C8 124.7(4)
O4 C7 C6 115.0(4)
C8 C7 C6 120.4(5)
C9 C8 C7 118.0(4)
C9 C8 H8 121.0
C7 C8 H8 121.0
C8 C9 C4 122.9(5)
C8 C9 C1 130.3(4)
C4 C9 C1 106.6(4)
O2 C10 O3 123.3(5)
O2 C10 C2 123.8(5)
O3 C10 C2 112.9(4)
C10 O3 C11 116.8(4)
O3 C11 C12 108.6(4)
O3 C11 H11A 110.0
C12 C11 H11A 110.0
O3 C11 H11B 110.0
C12 C11 H11B 110.0
H11A C11 H11B 108.3
C11 C12 H12A 109.5
C11 C12 H12B 109.5
H12A C12 H12B 109.5
C11 C12 H12C 109.5
H12A C12 H12C 109.5
H12B C12 H12C 109.5
C7 O4 C13 118.2(4)
O4 C13 H13A 109.5
O4 C13 H13B 109.5
H13A C13 H13B 109.5
O4 C13 H13C 109.5
H13A C13 H13C 109.5
H13B C13 H13C 109.5
C19 C14 C15 117.9(4)
C19 C14 C3 121.3(4)
C15 C14 C3 120.6(4)
C16 C15 C14 121.0(4)
C16 C15 H15 119.5
C14 C15 H15 119.5
C15 C16 C17 121.6(4)
C15 C16 H16 119.2
C17 C16 H16 119.2
C18 C17 C16 116.9(4)
C18 C17 C20 119.8(4)
C16 C17 C20 123.3(4)
C19 C18 C17 121.6(4)
C19 C18 H18 119.2
C17 C18 H18 119.2
C18 C19 C14 121.0(4)
C18 C19 H19 119.5
C14 C19 H19 119.5
C21 C20 C25 117.7(4)
C21 C20 C17 119.0(4)
C25 C20 C17 123.2(4)
C20 C21 C22 121.4(4)
C20 C21 H21 119.3
C22 C21 H21 119.3
C23 C22 C21 119.7(4)
C23 C22 H22 120.1
C21 C22 H22 120.1
C22 C23 C24 119.6(4)
C22 C23 N1 119.7(5)
C24 C23 N1 120.7(4)
C23 C24 C25 120.5(4)
C23 C24 H24 119.8
C25 C24 H24 119.8
C24 C25 C20 121.0(4)
C24 C25 H25 119.5
C20 C25 H25 119.5
C32 N1 C26 121.9(3)
C32 N1 C23 118.5(4)
C26 N1 C23 119.1(4)
C27 C26 C31 120.0(5)
C27 C26 N1 120.0(4)
C31 C26 N1 120.0(4)
C26 C27 C28 119.3(4)
C26 C27 H27 120.4
C28 C27 H27 120.4
C29 C28 C27 121.9(5)
C29 C28 H28 119.0
C27 C28 H28 119.0
C30 C29 C28 117.5(5)
C30 C29 H29 121.2
C28 C29 H29 121.2
C31 C30 C29 121.7(5)
C31 C30 H30 119.1
C29 C30 H30 119.1
C30 C31 C26 119.5(5)
C30 C31 H31 120.2
C26 C31 H31 120.2
C33 C32 C37 117.7(4)
C33 C32 N1 120.4(4)
C37 C32 N1 121.8(4)
C34 C33 C32 121.4(4)
C34 C33 H33 119.3
C32 C33 H33 119.3
C35 C34 C33 120.2(5)
C35 C34 H34 119.9
C33 C34 H34 119.9
C36 C35 C34 118.7(5)
C36 C35 H35 120.7
C34 C35 H35 120.7
C35 C36 C37 122.1(5)
C35 C36 H36 119.0
C37 C36 H36 119.0
C36 C37 C32 119.9(5)
C36 C37 H37 120.1
C32 C37 H37 120.1

loop_
_geom_bond_atom_site_label_1
_geom_bond_atom_site_label_2
_geom_bond_distance
C1 O1 1.220(4)
C1 C2 1.496(6)
C1 C9 1.503(6)
C2 C3 1.364(5)
C2 C10 1.468(6)
C3 C14 1.481(5)
C3 C4 1.487(6)
C4 C5 1.381(6)
C4 C9 1.389(5)
C5 C6 1.390(6)
C5 H5 0.9300
C6 C7 1.385(5)
C6 H6 0.9300
C7 O4 1.370(5)
C7 C8 1.380(6)
C8 C9 1.367(6)
C8 H8 0.9300
C10 O2 1.193(5)
C10 O3 1.324(5)
O3 C11 1.434(5)
C11 C12 1.476(5)
C11 H11A 0.9700
C11 H11B 0.9700
C12 H12A 0.9600
C12 H12B 0.9600
C12 H12C 0.9600
O4 C13 1.413(4)
C13 H13A 0.9600
C13 H13B 0.9600
C13 H13C 0.9600
C14 C19 1.382(5)
C14 C15 1.387(5)
C15 C16 1.377(5)
C15 H15 0.9300
C16 C17 1.393(5)
C16 H16 0.9300
C17 C18 1.390(6)
C17 C20 1.477(5)
C18 C19 1.382(5)
C18 H18 0.9300
C19 H19 0.9300
C20 C21 1.386(6)
C20 C25 1.391(5)
C21 C22 1.394(5)
C21 H21 0.9300
C22 C23 1.373(6)
C22 H22 0.9300
C23 C24 1.378(6)
C23 N1 1.436(5)
C24 C25 1.381(5)
C24 H24 0.9300
C25 H25 0.9300
N1 C32 1.398(5)
N1 C26 1.434(5)
C26 C27 1.372(6)
C26 C31 1.388(5)
C27 C28 1.387(6)
C27 H27 0.9300
C28 C29 1.381(6)
C28 H28 0.9300
C29 C30 1.382(6)
C29 H29 0.9300
C30 C31 1.378(6)
C30 H30 0.9300
C31 H31 0.9300
C32 C33 1.395(6)
C32 C37 1.397(5)
C33 C34 1.389(6)
C33 H33 0.9300
C34 C35 1.381(6)
C34 H34 0.9300
C35 C36 1.370(6)
C35 H35 0.9300
C36 C37 1.388(6)
C36 H36 0.9300
C37 H37 0.9300

loop_
_geom_torsion_atom_site_label_1
_geom_torsion_atom_site_label_2
_geom_torsion_atom_site_label_3
_geom_torsion_atom_site_label_4
_geom_torsion
O1 C1 C2 C3 178.9(5)
C9 C1 C2 C3 -0.4(5)
O1 C1 C2 C10 1.1(8)
C9 C1 C2 C10 -178.1(4)
C10 C2 C3 C14 5.6(9)
C1 C2 C3 C14 -171.9(4)
C10 C2 C3 C4 178.6(5)
C1 C2 C3 C4 1.1(5)
C2 C3 C4 C5 -178.0(5)
C14 C3 C4 C5 -4.2(8)
C2 C3 C4 C9 -1.5(5)
C14 C3 C4 C9 172.4(4)
C9 C4 C5 C6 0.0(7)
C3 C4 C5 C6 176.3(5)
C4 C5 C6 C7 -1.0(7)
C5 C6 C7 O4 -179.9(4)
C5 C6 C7 C8 0.4(8)
O4 C7 C8 C9 -178.6(4)
C6 C7 C8 C9 1.1(7)
C7 C8 C9 C4 -2.1(7)
C7 C8 C9 C1 -177.9(5)
C5 C4 C9 C8 1.6(7)
C3 C4 C9 C8 -175.5(4)
C5 C4 C9 C1 178.2(4)
C3 C4 C9 C1 1.1(5)
O1 C1 C9 C8 -3.5(9)
C2 C1 C9 C8 175.8(5)
O1 C1 C9 C4 -179.8(4)
C2 C1 C9 C4 -0.5(5)
C3 C2 C10 O2 -163.3(5)
C1 C2 C10 O2 13.9(8)
C3 C2 C10 O3 16.0(8)
C1 C2 C10 O3 -166.8(4)
O2 C10 O3 C11 2.3(7)
C2 C10 O3 C11 -177.0(4)
C10 O3 C11 C12 167.1(4)
C8 C7 O4 C13 -13.1(7)
C6 C7 O4 C13 167.2(4)
C2 C3 C14 C19 -129.0(5)
C4 C3 C14 C19 58.5(6)
C2 C3 C14 C15 55.7(7)
C4 C3 C14 C15 -116.8(5)
C19 C14 C15 C16 -1.0(7)
C3 C14 C15 C16 174.4(4)
C14 C15 C16 C17 0.1(8)
C15 C16 C17 C18 2.4(7)
C15 C16 C17 C20 -176.1(4)
C16 C17 C18 C19 -4.0(7)
C20 C17 C18 C19 174.5(4)
C17 C18 C19 C14 3.2(7)
C15 C14 C19 C18 -0.6(7)
C3 C14 C19 C18 -176.0(4)
C18 C17 C20 C21 -134.9(5)
C16 C17 C20 C21 43.4(7)
C18 C17 C20 C25 41.6(7)
C16 C17 C20 C25 -140.0(5)
C25 C20 C21 C22 -3.4(7)
C17 C20 C21 C22 173.3(4)
C20 C21 C22 C23 1.3(7)
C21 C22 C23 C24 1.9(7)
C21 C22 C23 N1 -176.2(4)
C22 C23 C24 C25 -2.9(7)
N1 C23 C24 C25 175.3(4)
C23 C24 C25 C20 0.6(7)
C21 C20 C25 C24 2.5(7)
C17 C20 C25 C24 -174.1(4)
C22 C23 N1 C32 70.8(6)
C24 C23 N1 C32 -107.3(5)
C22 C23 N1 C26 -101.0(5)
C24 C23 N1 C26 80.8(6)
C32 N1 C26 C27 -128.0(5)
C23 N1 C26 C27 43.6(6)
C32 N1 C26 C31 54.0(6)
C23 N1 C26 C31 -134.4(5)
C31 C26 C27 C28 -2.0(7)
N1 C26 C27 C28 180.0(4)
C26 C27 C28 C29 1.0(7)
C27 C28 C29 C30 0.8(7)
C28 C29 C30 C31 -1.6(7)
C29 C30 C31 C26 0.6(7)
C27 C26 C31 C30 1.2(7)
N1 C26 C31 C30 179.2(4)
C26 N1 C32 C33 -163.4(4)
C23 N1 C32 C33 25.0(7)
C26 N1 C32 C37 19.1(7)
C23 N1 C32 C37 -152.6(4)
C37 C32 C33 C34 1.0(7)
N1 C32 C33 C34 -176.7(4)
C32 C33 C34 C35 -0.9(8)
C33 C34 C35 C36 -0.6(8)
C34 C35 C36 C37 2.1(8)
C35 C36 C37 C32 -2.0(8)
C33 C32 C37 C36 0.5(7)
N1 C32 C37 C36 178.1(4)
